data_2100053
loop_
_publ_author_name
'Richard E. Marsh'

_publ_section_title
;
 Space group <i>P</i>1: an update
;
_journal_issue 3
_journal_name_full 'Acta Crystallographica Section B'
_journal_page_first 359
_journal_page_last 359
_journal_paper_doi 10.1107/S0108768105009651
_journal_volume 61
_journal_year 2005
_chemical_formula_moiety 'C50 H92 P4 Pt2, 2(C6 H6)'
_chemical_formula_sum 'C62 H104 P4 Pt2'
_space_group_crystal_system triclinic
_space_group_IT_number 2
_space_group_name_Hall '-P 1'
_space_group_name_H-M_alt 'P -1'
_audit_creation_method CRYM
_cell_angle_alpha 89.36
_cell_angle_beta 76.46
_cell_angle_gamma 114.07
_cell_formula_units_Z 2
_cell_length_a 11.7810
_cell_length_b 12.0040
_cell_length_c 24.3660
_cell_volume 3036.594
_cod_data_source_file bk0148.cif
_cod_data_source_block MAYSUA
_cod_depositor_comments
;
 Updating space group information and adding the symmetry operation list.

 Antanas Vaitkus,
 2018-06-14

  Added moiety chemical formula and Z value from Marsh (2005) paper.
  The summary chemical formula is calculated from moiety formula using
  AdHocParser
  (svn://www.crystallography.net/cod-tools/trunk/Formulae/AdHocParser.yp,
  revision 1441.)

  Andrius Merkys
  2013-11-11
;
_cod_original_sg_symbol_H-M P-1
_cod_original_formula_sum 'not given'
_cod_database_code 2100053

loop_
_space_group_symop_id
_space_group_symop_operation_xyz
1 x,y,z
2 -x,-y,-z

loop_
_atom_site_label
_atom_site_fract_x
_atom_site_fract_y
_atom_site_fract_z
_atom_site_type_symbol
Pt1 0.44394 0.50221 0.27830 Pt
Pt2 0.61812 0.48440 0.17852 Pt
P1 0.30460 0.30600 0.28295 P
P2 0.56085 0.70465 0.27230 P
P3 0.69805 0.68365 0.14645 P
P4 0.55385 0.29050 0.21595 P
C1 0.67530 0.78330 0.20230 C
H1 0.75855 0.83265 0.20875 H
H2 0.64625 0.83915 0.18735 H
C2 0.37800 0.20505 0.25060 C
H3 0.33535 0.16510 0.22285 H
H4 0.36560 0.14320 0.27925 H
C3 0.20115 0.21350 0.35275 C
H5 0.15020 0.13000 0.34560 H
C4 0.28410 0.20650 0.39050 C
H6 0.34335 0.28900 0.39385 H
H7 0.33455 0.16345 0.37310 H
C5 0.20350 0.14100 0.44900 C
H8 0.15285 0.05540 0.44585 H
H9 0.26035 0.14375 0.47240 H
C6 0.11495 0.19570 0.47765 C
H10 0.16515 0.27825 0.48505 H
H11 0.06195 0.14700 0.51370 H
C7 0.02860 0.19980 0.44025 C
H12 -0.02875 0.11770 0.43650 H
H13 -0.02280 0.24060 0.45770 H
C8 0.10915 0.26870 0.38100 C
H14 0.05155 0.26260 0.35765 H
H15 0.15770 0.35445 0.38350 H
C9 0.18720 0.29340 0.24080 C
H16 0.13430 0.33285 0.26095 H
C10 0.25485 0.36710 0.18400 C
H17 0.30570 0.44905 0.18825 H
H18 0.30950 0.33500 0.16325 H
C11 0.15995 0.36920 0.15125 C
H19 0.11605 0.41150 0.16745 H
H20 0.20675 0.40735 0.11590 H
C12 0.06965 0.23895 0.14445 C
H21 0.11125 0.19980 0.12245 H
H22 0.01045 0.24560 0.12755 H
C13 -0.00130 0.16800 0.20190 C
H23 -0.05325 0.20115 0.22105 H
H24 -0.05160 0.08970 0.19685 H
C14 0.09185 0.16165 0.23670 C
H25 0.13795 0.11565 0.21935 H
H26 0.04215 0.12070 0.27440 H
C15 0.46535 0.79705 0.28835 C
H27 0.52510 0.88385 0.28380 H
C16 0.38300 0.76190 0.34925 C
H28 0.43665 0.78055 0.37415 H
H29 0.33165 0.67665 0.35530 H
C17 0.29590 0.82850 0.36350 C
H30 0.24175 0.79715 0.40125 H
H31 0.34565 0.91455 0.36250 H
C18 0.21070 0.80760 0.32115 C
H32 0.16195 0.85620 0.32900 H
H33 0.15110 0.72230 0.32570 H
C19 0.29280 0.84440 0.26190 C
H34 0.23835 0.82785 0.23595 H
H35 0.34600 0.93200 0.25670 H
C20 0.38035 0.77865 0.24610 C
H36 0.43410 0.80930 0.20845 H
H37 0.32820 0.69295 0.24690 H
C21 0.66455 0.75255 0.32230 C
H38 0.60635 0.72295 0.36055 H
C22 0.74020 0.89170 0.32085 C
H39 0.79555 0.92650 0.28305 H
H40 0.68025 0.92915 0.32985 H
C23 0.82140 0.92020 0.36425 C
H41 0.87160 1.00720 0.36065 H
H42 0.76505 0.89470 0.40205 H
C24 0.90990 0.85590 0.35490 C
H43 0.97035 0.88565 0.31780 H
H44 0.95820 0.87345 0.38335 H
C25 0.83205 0.71845 0.35885 C
H45 0.77535 0.68910 0.39645 H
H46 0.88880 0.67795 0.35275 H
C26 0.75215 0.68660 0.31540 C
H47 0.80930 0.70980 0.27735 H
H48 0.70035 0.59860 0.32015 H
C27 0.62920 0.72320 0.09245 C
H49 0.65455 0.81170 0.08910 H
C28 0.67470 0.68820 0.03360 C
H50 0.65665 0.60270 0.03670 H
H51 0.76640 0.73485 0.01945 H
C29 0.60835 0.71810 -0.00825 C
H52 0.63590 0.80480 -0.01455 H
H53 0.63490 0.69130 -0.04370 H
C30 0.46280 0.65465 0.01320 C
H54 0.42405 0.67730 -0.01345 H
H55 0.43440 0.56625 0.01620 H
C31 0.42005 0.69190 0.07040 C
H56 0.32705 0.65095 0.08435 H
H57 0.44555 0.77985 0.06705 H
C32 0.48190 0.65740 0.11215 C
H58 0.45325 0.67950 0.14895 H
H59 0.45520 0.57010 0.11575 H
C33 0.87410 0.76145 0.11235 C
H60 0.88795 0.72170 0.07820 H
C34 0.92715 0.89855 0.09115 C
H61 0.87945 0.90995 0.06600 H
H62 0.91590 0.94295 0.12330 H
C35 1.06980 0.94995 0.06060 C
H63 1.07940 0.91065 0.02725 H
H64 1.10235 1.03570 0.04945 H
C36 1.14750 0.92545 0.09770 C
H65 1.14610 0.97155 0.12965 H
H66 1.23535 0.95320 0.07575 H
C37 1.09595 0.79075 0.11825 C
H67 1.10975 0.74575 0.08695 H
H68 1.14190 0.78100 0.14465 H
C38 0.95135 0.73615 0.14900 C
H69 0.92130 0.65240 0.15845 H
H70 0.94120 0.77160 0.18235 H
C39 0.62100 0.28665 0.27650 C
H71 0.57370 0.31590 0.30710 H
C40 0.60255 0.16160 0.30145 C
H72 0.51390 0.10475 0.30850 H
H73 0.65295 0.13090 0.27410 H
C41 0.64400 0.17005 0.35705 C
H74 0.58945 0.19545 0.38540 H
H75 0.63400 0.09005 0.37120 H
C42 0.78345 0.26200 0.34705 C
H76 0.83830 0.23020 0.32275 H
H77 0.80555 0.27090 0.38315 H
C43 0.81015 0.38770 0.31975 C
H78 0.76700 0.42595 0.34670 H
H79 0.90180 0.43945 0.31055 H
C44 0.76400 0.37905 0.26590 C
H80 0.77415 0.45950 0.25205 H
H81 0.81685 0.35335 0.23670 H
C45 0.57910 0.17415 0.17075 C
H82 0.54180 0.09580 0.19455 H
C46 0.72015 0.20665 0.14465 C
H83 0.76175 0.20960 0.17465 H
H84 0.76020 0.28735 0.12345 H
C47 0.73960 0.11440 0.10525 C
H85 0.70500 0.03425 0.12685 H
H86 0.83085 0.13960 0.08870 H
C48 0.67240 0.10660 0.05805 C
H87 0.71085 0.18345 0.03475 H
H88 0.68145 0.04580 0.03440 H
C49 0.52960 0.07105 0.08370 C
H89 0.49090 0.07090 0.05350 H
H90 0.48975 -0.00945 0.10325 H
C50 0.50840 0.15940 0.12425 C
H91 0.41735 0.13075 0.14185 H
H92 0.53770 0.23860 0.10300 H
C101 -0.09275 0.49715 0.47305 C
C102 -0.12310 0.47765 0.53205 C
C103 -0.03030 0.48050 0.55900 C
H185 -0.15715 0.49505 0.45435 H
H186 -0.20860 0.46205 0.55430 H
H187 -0.05140 0.46695 0.59995 H
C110 0.53540 0.42450 0.46370 C
C111 0.48315 0.49840 0.44535 C
C112 0.44770 0.57395 0.48165 C
H194 0.56000 0.37200 0.43850 H
H195 0.47145 0.49730 0.40745 H
H196 0.41145 0.62530 0.46895 H
C116 0.62845 0.02330 0.49320 C
C117 0.58765 0.11545 0.50680 C
C118 0.45915 0.09210 0.51360 C
H200 0.71765 0.03950 0.48845 H
H201 0.64845 0.19560 0.51155 H
H202 0.43085 0.15610 0.52310 H
C119 0.10575 0.50570 -0.04190 C
C120 0.10185 0.48890 0.01515 C
C121 -0.00385 0.48310 0.05705 C
H203 0.17915 0.50970 -0.07100 H
H204 0.17260 0.48110 0.02570 H
H205 -0.00655 0.47140 0.09665 H
